data_2108550
loop_
_publ_author_name
'Bednarchuk, Tamara J.'
'Hornfeck, Wolfgang'
'Kinzhybalo, Vasyl'
'Zhou, Zhengyang'
'Du\<sek, Michal'
'Pietraszko, Adam'

_publ_section_title
;
 The structures and phase transitions in 4-aminopyridinium
 tetraaquabis(sulfato)iron(III),
 (C~5~H~7~N~2~)[Fe^III^(H~2~O)~4~(SO~4~)~2~]
;
_journal_coeditor_code DQ5037SUP1
_journal_issue 6
_journal_name_full 'Acta Crystallographica Section B'
_journal_page_first
;
;
_journal_paper_doi 10.1107/S2052520619013155
_journal_volume 75
_journal_year 2019
_chemical_formula_sum 'C5 H15 Fe N2 O12 S2'
_chemical_formula_weight 415.1
_space_group_IT_number 15
_space_group_name_Hall '-C 2yc'
_space_group_name_H-M_alt 'C 1 2/c 1'
_space_group_ssg_name X2/c(\a0\g)0s
_symmetry_cell_setting monoclinic
_audit_creation_method 'Jana2006 Version : 31/08/2019'
_cell_angle_alpha 90
_cell_angle_beta 100.715(2)
_cell_angle_gamma 90
_cell_formula_units_Z 4
_cell_length_a 12.1601(3)
_cell_length_b 17.2511(3)
_cell_length_c 6.7758(2)
_cell_measurement_reflns_used 6734
_cell_measurement_temperature 244.9(2)
_cell_measurement_theta_max 29.33
_cell_measurement_theta_min 3.4
_cell_modulation_dimension 1
_cell_volume 1396.61(6)
_computing_cell_refinement 'CrysAlisPro 1.171.39.12b (Rigaku OD, 2015)'
_computing_data_collection 'CrysAlisPro 1.171.39.12b (Rigaku OD, 2015)'
_computing_data_reduction 'CrysAlisPro 1.171.39.12b (Rigaku OD, 2015)'
_diffrn_ambient_temperature 244.9
_diffrn_detector 'CCD plate'
_diffrn_detector_area_resol_mean 10.6249
_diffrn_measured_fraction_theta_full 0.98
_diffrn_measured_fraction_theta_max 0.9
_diffrn_measurement_device 'four-circle diffractometer'
_diffrn_measurement_device_type 'Xcalibur, Atlas'
_diffrn_measurement_method '\w scans'
_diffrn_radiation_monochromator graphite
_diffrn_radiation_probe x-ray
_diffrn_radiation_source 'X-ray tube'
_diffrn_radiation_type 'Mo K\a'
_diffrn_radiation_wavelength 0.71073
_diffrn_reflns_av_R_equivalents 0.022
_diffrn_reflns_av_unetI/netI 0.0309
_diffrn_reflns_limit_h_max 17
_diffrn_reflns_limit_h_min -16
_diffrn_reflns_limit_index_m_1_max 1
_diffrn_reflns_limit_index_m_1_min -1
_diffrn_reflns_limit_k_max 22
_diffrn_reflns_limit_k_min -23
_diffrn_reflns_limit_l_max 9
_diffrn_reflns_limit_l_min -9
_diffrn_reflns_number 23230
_diffrn_reflns_theta_full 27.97
_diffrn_reflns_theta_max 29.58
_diffrn_reflns_theta_min 3.04
_diffrn_source 'fine-focus sealed X-ray tube'
_exptl_absorpt_coefficient_mu 1.45
_exptl_absorpt_correction_T_max 0.751
_exptl_absorpt_correction_T_min 0.586
_exptl_absorpt_correction_type analytical
_exptl_absorpt_process_details
;
CrysAlisPro 1.171.39.12b (Rigaku Oxford Diffraction, 2015)
Analytical numeric absorption correction using a multifaceted crystal
			model based on expressions derived by R.C. Clark & J.S. Reid.
(Clark, R. C. & Reid, J. S. (1995). Acta Cryst. A51, 887-897)
Empirical absorption correction using spherical harmonics,
 implemented in SCALE3 ABSPACK scaling algorithm.
;
_exptl_crystal_density_diffrn 1.9744
_exptl_crystal_F_000 852
_exptl_crystal_size_max 0.51
_exptl_crystal_size_mid 0.443
_exptl_crystal_size_min 0.295
_refine_diff_density_max 1.24
_refine_diff_density_min -0.61
_refine_ls_extinction_coef 5408.21
_refine_ls_extinction_method 'B-C type 1 Lorentzian isotropic (Becker & Coppens, 1974)'
_refine_ls_goodness_of_fit_gt 1.68
_refine_ls_goodness_of_fit_ref 1.34
_refine_ls_hydrogen_treatment mixed
_refine_ls_number_constraints 41
_refine_ls_number_parameters 384
_refine_ls_number_reflns 5303
_refine_ls_number_restraints 0
_refine_ls_R_factor_all 0.0604
_refine_ls_R_factor_gt 0.0328
_refine_ls_shift/su_max 3.8037
_refine_ls_shift/su_mean 0.1426
_refine_ls_structure_factor_coef Fsqd
_refine_ls_weighting_details w=1/(\s^2^(I)+0.0004I^2^)
_refine_ls_weighting_scheme sigma
_refine_ls_wR_factor_gt 0.0790
_refine_ls_wR_factor_ref 0.0887
_reflns_number_gt 2856
_reflns_number_total 5303
_reflns_threshold_expression I>3\s(I)
_cod_data_source_file dq5037sup1.cif
_cod_data_source_block PhaseII
_cod_depositor_comments
;
The following automatic conversions were performed:

data item '_diffrn_radiation_probe' value 'X-ray' was changed to
'x-ray' in accordance with the
/home/data/users/saulius/crontab/automatic-downloads/rss-feeds/IUCr/lib/dictionaries/cif_core.dic
dictionary named 'cif_core.dic' version 2.4.2 last updated on
2011-04-26.

Automatic conversion script
Id: cif_fix_values 6909 2019-04-08 15:41:33Z antanas 
;
_cod_original_formula_sum 'Fe S2 O12 N2 C5 H15'
_cod_database_code 2108550

loop_
_space_group_symop_id
_space_group_symop_operation_xyz
1 x,y,z
2 -x,y,-z+0.5
3 x+0.5,y+0.5,z
4 -x+0.5,y+0.5,-z+0.5
5 -x,-y,-z
6 x,-y,z+0.5
7 -x+0.5,-y+0.5,-z
8 x+0.5,-y+0.5,z+0.5

loop_
_space_group_symop_ssg_id
_space_group_symop_ssg_operation_algebraic
1 x1,x2,x3,x4
2 -x1,x2,-x3+1/2,-x4+1/2
3 -x1,-x2,-x3,-x4
4 x1,-x2,x3+1/2,x4+1/2
5 x1+1/2,x2+1/2,x3,x4+1/2
6 -x1+1/2,x2+1/2,-x3+1/2,-x4
7 -x1+1/2,-x2+1/2,-x3,-x4+1/2
8 x1+1/2,-x2+1/2,x3+1/2,x4

loop_
_atom_site_label
_atom_site_type_symbol
_atom_site_fract_x
_atom_site_fract_y
_atom_site_fract_z
_atom_site_adp_type
_atom_site_U_iso_or_equiv
_atom_site_site_symmetry_multiplicity
_atom_site_occupancy
_atom_site_calc_flag
Fe1 Fe 0.5 0.356897(15) 0.25 Uani 0.01310(9) 4 1 d
S1 S 0.33286(3) 0.351013(19) -0.19593(5) Uani 0.01402(11) 8 1 d
O2s O 0.22908(8) 0.34282(6) -0.11998(17) Uani 0.0264(4) 8 1 d
O4s O 0.33393(13) 0.42245(6) -0.3114(2) Uani 0.0277(4) 8 1 d
O3s O 0.35027(13) 0.28467(7) -0.3189(2) Uani 0.0258(7) 8 1 d
O6w O 0.6044(2) 0.27668(14) 0.1791(4) Uani 0.0317(9) 8 1 d
O5w1 O 0.5921(7) 0.4411(3) 0.1541(10) Uani 0.0516(12) 8 0.5 d
O5w2 O 0.6067(6) 0.4360(3) 0.1756(8) Uani 0.0213(10) 8 0.5 d
N1 N 0.5 0.08806(12) 0.25 Uani 0.0280(8) 4 1 d
O1b1 O 0.4271(5) 0.3484(4) -0.0265(8) Uani 0.0204(8) 8 0.5 d
O1b2 O 0.4281(5) 0.3630(5) -0.0241(8) Uani 0.045(2) 8 0.5 d
N2 N 0.5 -0.14851(10) 0.25 Uani 0.0282(7) 4 1 d
C1 C 0.5 0.01091(12) 0.25 Uani 0.0200(6) 4 1 d
C2 C 0.39963(12) -0.03151(9) 0.2237(2) Uani 0.0267(5) 8 1 d
C3 C 0.40199(13) -0.11030(9) 0.2261(2) Uani 0.0294(5) 8 1 d
H1c2 H 0.329214 -0.00477 0.204043 Uiso 0.032 8 1 d
H1c3 H 0.333185 -0.138886 0.21059 Uiso 0.0352 8 1 d
H1n1 H 0.544(5) 0.108(3) 0.293(7) Uiso 0.033620(2) 8 0.5 d
H2n1 H 0.559(5) 0.113(3) 0.242(7) Uiso 0.033620(2) 8 0.5 d
H1n2 H 0.5 -0.198938 0.25 Uiso 0.0338 4 1 d
H1o6w H 0.6228(18) 0.2806(12) 0.069(4) Uiso 0.016(9) 8 1 d
H2o6w H 0.642(3) 0.2512(15) 0.243(5) Uiso 0.000(8) 8 1 d
H1o5w1 H 0.605(3) 0.436(2) 0.094(6) Uiso -0.030(6) 8 0.5 d
H2o5w1 H 0.629(3) 0.508(3) 0.239(6) Uiso -0.010(8) 8 0.5 d
H1o5w2 H 0.631(2) 0.437(2) 0.123(7) Uiso -0.012(7) 8 0.5 d
H2o5w2 H 0.630(3) 0.515(3) 0.239(5) Uiso -0.001(8) 8 0.5 d

loop_
_atom_site_aniso_label
_atom_site_aniso_type_symbol
_atom_site_aniso_U_11
_atom_site_aniso_U_22
_atom_site_aniso_U_33
_atom_site_aniso_U_12
_atom_site_aniso_U_13
_atom_site_aniso_U_23
Fe1 Fe 0.01362(15) 0.01408(15) 0.01110(16) 0 0.00098(12) 0
S1 S 0.01275(17) 0.01712(18) 0.01179(19) 0.00005(12) 0.00129(14) 0.00043(12)
O2s O 0.0172(5) 0.0314(6) 0.0327(7) -0.0009(4) 0.0106(5) 0.0004(5)
O4s O 0.0431(7) 0.0153(5) 0.0270(7) -0.0005(5) 0.0128(6) 0.0016(5)
O3s O 0.0422(12) 0.0150(9) 0.0232(15) 0.0015(8) 0.0137(10) -0.0003(10)
O6w O 0.0359(15) 0.0348(15) 0.0279(15) 0.0201(10) 0.0147(12) 0.0082(9)
O5w1 O 0.094(2) 0.0295(19) 0.0460(15) -0.0328(19) 0.0502(16) -0.0181(14)
O5w2 O 0.0245(19) 0.0222(14) 0.0176(18) -0.0090(12) 0.0046(13) -0.0011(11)
N1 N 0.0214(12) 0.0180(10) 0.0435(15) 0 0.0032(11) 0
O1b1 O 0.0235(9) 0.019(2) 0.0152(9) 0.0029(16) -0.0046(7) -0.0039(15)
O1b2 O 0.019(2) 0.101(6) 0.0140(15) 0.001(3) -0.0031(12) 0.005(2)
N2 N 0.0348(11) 0.0140(9) 0.0336(12) 0 0.0009(10) 0
C1 C 0.0206(10) 0.0192(10) 0.0204(11) 0 0.0040(9) 0
C2 C 0.0171(7) 0.0241(8) 0.0379(10) 0.0008(6) 0.0026(7) -0.0008(7)
C3 C 0.0232(8) 0.0260(8) 0.0378(10) -0.0061(7) 0.0027(7) -0.0011(7)

loop_
_atom_site_displace_Fourier_atom_site_label
_atom_site_displace_Fourier_axis
_atom_site_displace_Fourier_wave_vector_seq_id
_atom_site_displace_Fourier_param_cos
_atom_site_displace_Fourier_param_sin
Fe1 x 1 0.00246(3) 0
Fe1 y 1 0 0.001805(19)
Fe1 z 1 0.00233(5) 0
S1 x 1 -0.00085(3) -0.00136(3)
S1 y 1 -0.00173(3) -0.00459(3)
S1 z 1 -0.00082(7) -0.00365(7)
O2s x 1 -0.00140(9) -0.00303(9)
O2s y 1 -0.00020(7) -0.00069(7)
O2s z 1 -0.00237(19) -0.00742(20)
O4s x 1 0.00566(16) 0.00926(16)
O4s y 1 -0.00216(8) -0.00013(9)
O4s z 1 0.0066(3) 0.0159(3)
N1 x 1 -0.00344(17) 0
N1 y 1 0 0.00094(12)
N1 z 1 -0.0011(3) 0
N2 x 1 -0.00002(18) 0
N2 y 1 0 0.00101(12)
N2 z 1 -0.0042(3) 0
C1 x 1 -0.0023(2) 0
C1 y 1 0 0.00088(15)
C1 z 1 -0.0022(4) 0
C2 x 1 -0.00180(15) 0.00037(15)
C2 y 1 -0.00050(11) 0.00109(11)
C2 z 1 -0.0030(3) -0.0010(3)
C3 x 1 -0.00056(16) 0.00006(16)
C3 y 1 -0.00046(11) 0.00117(11)
C3 z 1 -0.0039(3) -0.0003(3)
H1c2 x 1 -0.0021 0.0009
H1c2 y 1 -0.0007 0.0014
H1c2 z 1 -0.0034 -0.0018
H1c3 x 1 -0.0001 0
H1c3 y 1 -0.0007 0.0015
H1c3 z 1 -0.0045 -0.0001
H1n1 x 1 -0.00344(17) 0
H1n1 y 1 0 0.00094(12)
H1n1 z 1 -0.0011(3) 0
H2n1 x 1 -0.00344(17) 0
H2n1 y 1 0 0.00094(12)
H2n1 z 1 -0.0011(3) 0
H1n2 x 1 0.0007 0
H1n2 y 1 0 0.001
H1n2 z 1 -0.005 0

loop_
_atom_site_Fourier_wave_vector_seq_id
_jana_atom_site_fourier_wave_vector_q1_coeff
1 1
2 2

loop_
_atom_site_occ_special_func_atom_site_label
_atom_site_occ_special_func_crenel_c
_atom_site_occ_special_func_crenel_w
O3s 0.2381 1
O6w 0.5946 1
O5w1 0.3268 0.5
O5w2 0.8439 0.5
O1b1 0.1754(5) 0.5
O1b2 0.6771(8) 0.5
H1o6w 0.5412 1
H2o6w 0.6447 1
H1o5w1 0.2722 0.5
H2o5w1 0.3709 0.5
H1o5w2 0.7835 0.5
H2o5w2 0.9003 0.5

loop_
_atom_site_U_Fourier_atom_site_label
_atom_site_U_Fourier_tens_elem
_atom_site_U_Fourier_wave_vector_seq_id
_atom_site_U_Fourier_param_cos
_atom_site_U_Fourier_param_sin
Fe1 U11 1 0 -0.00016(17)
Fe1 U22 1 0 -0.00027(19)
Fe1 U33 1 0 -0.00015(20)
Fe1 U12 1 -0.00025(15) 0
Fe1 U13 1 0 0.00014(16)
Fe1 U23 1 -0.00047(15) 0
S1 U11 1 0.0005(2) 0.0006(2)
S1 U22 1 0.0002(2) 0.0009(2)
S1 U33 1 0.0002(2) -0.0005(2)
S1 U12 1 0.00023(18) 0.00010(19)
S1 U13 1 0.00006(19) -0.00021(20)
S1 U23 1 0.00002(18) -0.00051(18)
O4s U11 1 0.0141(9) 0.0063(10)
O4s U22 1 -0.0027(7) 0.0002(7)
O4s U33 1 0.0061(9) 0.0045(9)
O4s U12 1 -0.0018(7) -0.0038(7)
O4s U13 1 0.0088(7) 0.0047(8)
O4s U23 1 -0.0005(6) -0.0020(7)
N1 U11 1 0 0.0004(12)
N1 U22 1 0 -0.0003(12)
N1 U33 1 0 -0.0021(15)
N1 U12 1 0.0008(11) 0
N1 U13 1 0 0.0006(11)
N1 U23 1 -0.0011(11) 0
N2 U11 1 0 0.0002(14)
N2 U22 1 0 0.0001(12)
N2 U33 1 0 -0.0014(15)
N2 U12 1 -0.0002(11) 0
N2 U13 1 0 -0.0011(12)
N2 U23 1 -0.0004(10) 0
C1 U11 1 0 0.0007(14)
C1 U22 1 0 -0.0016(14)
C1 U33 1 0 0.0015(15)
C1 U12 1 -0.0006(12) 0
C1 U13 1 0 0.0011(12)
C1 U23 1 0.0003(12) 0
C2 U11 1 0.0008(10) 0.0006(10)
C2 U22 1 0.0003(11) -0.0012(11)
C2 U33 1 0.0000(13) -0.0031(13)
C2 U12 1 -0.0003(9) 0.0004(9)
C2 U13 1 0.0013(9) -0.0014(10)
C2 U23 1 0.0003(10) -0.0004(9)
C3 U11 1 0.0009(11) 0.0008(10)
C3 U22 1 -0.0005(12) -0.0005(12)
C3 U33 1 -0.0002(13) -0.0023(14)
C3 U12 1 0.0000(9) 0.0001(9)
C3 U13 1 0.0008(10) -0.0003(10)
C3 U23 1 0.0006(10) 0.0010(10)

loop_
_atom_type_symbol
_atom_type_scat_dispersion_real
_atom_type_scat_dispersion_imag
_atom_type_scat_source
C 0.0033 0.0016 'International Tables Vol C tables 4.2.6.8 and 6.1.1.1'
H 0.0000 0.0000 'International Tables Vol C tables 4.2.6.8 and 6.1.1.1'
Fe 0.3463 0.8444 'International Tables Vol C tables 4.2.6.8 and 6.1.1.1'
N 0.0061 0.0033 'International Tables Vol C tables 4.2.6.8 and 6.1.1.1'
O 0.0106 0.0060 'International Tables Vol C tables 4.2.6.8 and 6.1.1.1'
S 0.1246 0.1234 'International Tables Vol C tables 4.2.6.8 and 6.1.1.1'

loop_
_cell_wave_vector_seq_id
_cell_wave_vector_x
_cell_wave_vector_y
_cell_wave_vector_z
1 0.294300 0.000000 0.564000

loop_
_geom_angle_atom_site_label_1
_geom_angle_atom_site_label_2
_geom_angle_atom_site_label_3
_geom_angle_site_ssg_symmetry_1
_geom_angle_site_ssg_symmetry_3
_geom_angle_av
_geom_angle_min
_geom_angle_max
O6w Fe1 O6w . 2_6555 91.9(10) 88.6(9) 94.4(9)
O6w Fe1 O5w1 . . 88.9(9) 85.9(8) 91.1(9)
O6w Fe1 O5w1 . 2_6555 175.9(8) 171.5(7) 178.9(9)
O6w Fe1 O5w2 . . 88.9(9) 87.4(8) 96.0(8)
O6w Fe1 O5w2 . 2_6555 176.2(8) 168.0(7) 178.3(8)
O6w Fe1 O1b1 . . 86.8(7) 81.4(6) 100.2(6)
O6w Fe1 O1b1 . 2_6555 90.9(7) 83.2(6) 101.5(6)
O6w Fe1 O1b2 . . 88.4(7) 82.3(6) 97.0(6)
O6w Fe1 O1b2 . 2_6555 92.1(7) 88.3(6) 98.1(6)
O6w Fe1 H1o5w1 . . 83(2) 76(2) 108(3)
O6w Fe1 H1o5w1 . 2_6555 164(2) 156(2) 172(2)
O6w Fe1 O5w1 2_6555 . 175.9(8) 171.6(7) 178.9(9)
O6w Fe1 O5w1 2_6555 2_6555 88.8(9) 85.9(8) 91.1(9)
O6w Fe1 O5w2 2_6555 . 176.1(8) 167.6(7) 178.4(9)
O6w Fe1 O5w2 2_6555 2_6555 88.9(9) 87.4(9) 95.7(8)
O6w Fe1 O1b1 2_6555 . 90.9(7) 83.4(6) 101.6(6)
O6w Fe1 O1b1 2_6555 2_6555 86.8(7) 81.4(6) 100.0(6)
O6w Fe1 O1b2 2_6555 . 92.1(7) 88.3(7) 98.1(6)
O6w Fe1 O1b2 2_6555 2_6555 88.4(7) 82.3(6) 97.0(6)
O6w Fe1 H1o5w1 2_6555 . 164(2) 156(2) 172(2)
O6w Fe1 H1o5w1 2_6555 2_6555 83(2) 76(2) 105(3)
O5w1 Fe1 O5w1 . 2_6555 88.6(10) 88.1(8) 89.7(14)
O5w1 Fe1 O5w2 . 2_6555 93.5(16) 91.7(12) 94.5(15)
O5w1 Fe1 O1b1 . . 86.1(10) 73.0(13) 91.4(13)
O5w1 Fe1 O1b1 . 2_6555 95.3(8) 85.6(9) 104.1(13)
O5w1 Fe1 O1b2 . 2_6555 92.9(13) 86.5(10) 101.0(13)
O5w1 Fe1 H1o5w1 . . 16(2) 10(2) 21(3)
O5w1 Fe1 O5w2 2_6555 . 93.6(16) 91.8(12) 94.5(15)
O5w1 Fe1 O1b1 2_6555 . 95.3(8) 85.4(9) 104.0(13)
O5w1 Fe1 O1b1 2_6555 2_6555 86.1(10) 73.1(13) 91.4(13)
O5w1 Fe1 O1b2 2_6555 . 93.1(13) 86.6(10) 101.2(13)
O5w1 Fe1 H1o5w1 2_6555 2_6555 16(2) 10(2) 21(2)
O5w2 Fe1 O5w2 . 2_6555 88.3(7) 84.6(7) 90.4(7)
O5w2 Fe1 O1b1 . 2_6555 97.2(5) 96.4(5) 99.1(5)
O5w2 Fe1 O1b2 . . 85.0(5) 71.7(5) 89.6(5)
O5w2 Fe1 O1b2 . 2_6555 95.4(5) 85.6(5) 107.0(5)
O5w2 Fe1 H1o5w1 . 2_6555 92(2) 75(3) 102.2(19)
O5w2 Fe1 O1b1 2_6555 . 97.2(5) 96.5(5) 98.9(5)
O5w2 Fe1 O1b2 2_6555 . 95.1(5) 85.6(5) 106.8(5)
O5w2 Fe1 O1b2 2_6555 2_6555 85.1(5) 72.0(5) 89.6(5)
O5w2 Fe1 H1o5w1 2_6555 . 92(2) 73(3) 102.4(19)
O1b1 Fe1 O1b1 . 2_6555 177.0(4) 175.2(4) 178.1(4)
O1b1 Fe1 O1b2 . 2_6555 172.0(5) 164.7(5) 175.7(4)
O1b1 Fe1 H1o5w1 . . 78(2) 72.3(19) 95(3)
O1b1 Fe1 O1b2 2_6555 . 171.8(5) 164.3(5) 175.7(4)
O1b1 Fe1 H1o5w1 2_6555 2_6555 78(2) 72.3(19) 93(3)
O1b2 Fe1 O1b2 . 2_6555 175.9(9) 174.6(11) 177.7(11)
O1b2 Fe1 H1o5w1 . 2_6555 103(2) 99(3) 104(2)
O1b2 Fe1 H1o5w1 2_6555 . 103(3) 98(3) 104(2)
O2s S1 O4s . . 111.36(12) 111.02(12) 111.62(12)
O2s S1 O3s . . 110.5(9) 107.3(9) 112.6(9)
O2s S1 O1b1 . . 109.6(4) 107.1(4) 110.6(3)
O2s S1 O1b2 . . 108.9(4) 105.2(4) 111.6(4)
O2s S1 H2o5w1 . 3_6655 110(3) 101(4) 113(2)
O2s S1 H2o5w2 . 3_6655 108(2) 104.9(18) 114(4)
O4s S1 O3s . . 110.1(9) 102.6(8) 117.5(8)
O4s S1 O1b1 . . 108.0(4) 95.7(4) 117.8(4)
O4s S1 O1b2 . . 105.7(5) 95.8(5) 111.3(5)
O4s S1 H2o5w1 . 3_6655 29(2) 3(4) 39.2(16)
O4s S1 H2o5w2 . 3_6655 22(2) 3(4) 39(6)
O3s S1 O1b1 . . 107.5(9) 100.9(8) 124.9(11)
O3s S1 O1b2 . . 109.1(9) 100.4(9) 123.0(11)
O3s S1 H2o5w1 . 3_6655 127(3) 86(5) 141(2)
O3s S1 H2o5w2 . 3_6655 125(3) 70(6) 135(2)
O1b1 S1 H2o5w2 . 3_6655 97(2) 92.0(16) 131(5)
O1b2 S1 H2o5w1 . 3_6655 85(2) 69.4(19) 132(4)
H2o5w1 S1 H2o5w2 3_6655 3_6655 58(6) 48(6) 67(6)
S1 O4s H2o5w1 . 3_6655 115(7) 67(7) 140(30)
S1 O4s H2o5w2 . 3_6655 118(7) 30(30) 135(3)
H2o5w1 O4s H2o5w2 3_6655 3_6655 173(7) 173(6) 174(7)
Fe1 O6w H1o6w . . 117(13) 108(17) 130(20)
Fe1 O6w H2o6w . . 130(12) 125(5) 140(40)
H1o6w O6w H2o6w . . 107(17) 80(11) 120(11)
Fe1 O5w1 H1o5w1 . . 106(8) 59(7) 118(6)
Fe1 O5w1 H2o5w1 . . 129(7) 124(6) 133(5)
H1o5w1 O5w1 H2o5w1 . . 105(12) 63(11) 114(12)
Fe1 O5w2 H1o5w1 . . 69(8) 68(7) 70(9)
Fe1 O5w2 H1o5w2 . . 118(7) 81(4) 178(13)
Fe1 O5w2 H2o5w2 . . 129(5) 124(6) 134(8)
H1o5w2 O5w2 H2o5w2 . . 88(9) 37(9) 113(10)
C1 N1 H1n1 . . 122(5) 122(5) 123(5)
C1 N1 H1n1 . 2_6555 122(5) 122(5) 123(5)
C1 N1 H2n1 . . 121(4) 120(4) 121(4)
C1 N1 H2n1 . 2_6555 121(4) 120(4) 121(4)
H1n1 N1 H1n1 . 2_6555 116(7) 115(7) 117(7)
H1n1 N1 H2n1 . . 30(6) 30(5) 30(6)
H1n1 N1 H2n1 . 2_6555 109(6) 108(6) 110(6)
H1n1 N1 H2n1 2_6555 . 109(6) 108(6) 110(6)
H1n1 N1 H2n1 2_6555 2_6555 30(6) 30(5) 30(6)
H2n1 N1 H2n1 . 2_6555 119(5) 118(5) 119(5)
Fe1 O1b1 S1 . . 148.2(6) 134.8(6) 155.9(6)
Fe1 O1b2 S1 . . 153.5(15) 150(2) 158(2)
C3 N2 C3 . 2_6555 121.3(2) 121.3(2) 121.3(2)
C3 N2 H1n2 . . 119.34 119.33 119.35
C3 N2 H1n2 2_6555 . 119.34 119.33 119.35
N1 C1 C2 . . 121.37(17) 121.32(14) 121.42(14)
N1 C1 C2 . 2_6555 121.37(17) 121.32(14) 121.42(14)
C2 C1 C2 . 2_6555 117.3(2) 117.2(3) 117.3(3)
C1 C2 C3 . . 120.2(2) 120.1(2) 120.3(2)
C1 C2 H1c2 . . 119.9 119.85 119.94
C3 C2 H1c2 . . 119.9 119.85 119.94
N2 C3 C2 . . 120.5(2) 120.5(2) 120.5(2)
N2 C3 H1c3 . . 119.75 119.73 119.77
C2 C3 H1c3 . . 119.75 119.73 119.77
N1 H1n1 H2n1 . . 101(10) 100(10) 101(10)
N1 H2n1 H1n1 . . 49(9) 49(9) 50(9)
Fe1 H1o5w1 O5w1 . . 58(8) 42(4) 101(11)
Fe1 H1o5w1 O5w2 . . 93(10) 92(9) 94(11)
Fe1 H1o5w1 H2o5w1 . . 96(6) 68(6) 148(9)
O5w1 H1o5w1 H2o5w1 . . 47(9) 25(5) 84(13)
S1 H2o5w1 O4s 3_6655 3_6655 36(7) 24(2) 90(17)
S1 H2o5w1 O5w1 3_6655 . 144(8) 91(5) 159(10)
S1 H2o5w1 H1o5w1 3_6655 . 126(7) 98(5) 168(9)
O4s H2o5w1 O5w1 3_6655 . 151(14) 16(6) 179(14)
O4s H2o5w1 H1o5w1 3_6655 . 136(12) 14(8) 170(11)
O5w1 H2o5w1 H1o5w1 . . 28(6) 8(2) 43(8)
O5w2 H1o5w2 H2o5w2 . . 59(8) 27(5) 132(11)
S1 H2o5w2 O4s 3_6655 3_6655 41(8) 19.0(15) 150(60)
S1 H2o5w2 O5w2 3_6655 . 151(8) 101(7) 162(10)
S1 H2o5w2 H1o5w2 3_6655 . 131(8) 119(7) 156(9)
O4s H2o5w2 O5w2 3_6655 . 150(14) 10(7) 180(11)
O4s H2o5w2 H1o5w2 3_6655 . 142(13) 30(50) 159(16)
O5w2 H2o5w2 H1o5w2 . . 33(5) 10(2) 53(8)

loop_
_geom_bond_atom_site_label_1
_geom_bond_atom_site_label_2
_geom_bond_site_ssg_symmetry_2
_geom_bond_distance_av
_geom_bond_distance_min
_geom_bond_distance_max
Fe1 O6w . 2.00(2) 1.94(3) 2.04(3)
Fe1 O6w 2_6555 2.00(2) 1.93(3) 2.04(3)
Fe1 O5w1 . 2.01(4) 1.98(6) 2.02(6)
Fe1 O5w1 2_6555 2.01(4) 1.98(6) 2.02(6)
Fe1 O5w2 . 2.033(17) 1.997(18) 2.074(18)
Fe1 O5w2 2_6555 2.032(17) 1.996(18) 2.070(18)
Fe1 O1b1 . 1.946(8) 1.914(8) 2.001(8)
Fe1 O1b1 2_6555 1.947(8) 1.914(8) 1.998(8)
Fe1 O1b2 . 1.917(18) 1.90(3) 1.93(3)
Fe1 O1b2 2_6555 1.917(18) 1.90(3) 1.93(3)
Fe1 H1o5w1 . 2.33(10) 1.73(10) 2.68(10)
Fe1 H1o5w1 2_6555 2.32(10) 1.76(10) 2.68(10)
S1 O2s . 1.4568(18) 1.4550(18) 1.4594(18)
S1 O4s . 1.468(2) 1.459(2) 1.481(2)
S1 O3s . 1.46(2) 1.45(3) 1.48(3)
S1 O1b1 . 1.506(8) 1.476(8) 1.582(8)
S1 O1b2 . 1.486(18) 1.48(3) 1.51(3)
S1 H2o5w1 3_6655 2.50(12) 1.36(13) 3.05(13)
S1 H2o5w2 3_6655 2.49(13) 1.07(15) 3.18(15)
O4s H2o5w1 3_6655 1.46(11) 0.11(13) 2.10(13)
O4s H2o5w2 3_6655 1.34(13) 0.11(15) 1.97(15)
O6w H1o6w . 0.84(13) 0.43(16) 1.25(16)
O6w H2o6w . 0.72(8) 0.13(10) 1.41(10)
O5w1 H1o5w1 . 0.73(11) 0.37(12) 1.07(12)
O5w1 H2o5w1 . 1.35(12) 0.59(13) 3.56(13)
O5w2 H1o5w1 . 0.59(10) 0.53(10) 0.65(10)
O5w2 H1o5w2 . 0.83(11) 0.46(12) 1.20(12)
O5w2 H2o5w2 . 1.40(13) 0.66(15) 3.36(15)
N1 C1 . 1.331(3) 1.330(4) 1.332(4)
N1 H1n1 . 0.66(6) 0.65(6) 0.66(6)
N1 H1n1 2_6555 0.66(6) 0.65(6) 0.66(6)
N1 H2n1 . 0.85(6) 0.85(6) 0.85(6)
N1 H2n1 2_6555 0.85(6) 0.85(6) 0.85(6)
N2 C3 . 1.345(3) 1.344(3) 1.346(3)
N2 C3 2_6555 1.345(3) 1.344(3) 1.346(3)
N2 H1n2 . 0.9(17) 0.9(17) 0.9(17)
C1 C2 . 1.406(3) 1.404(3) 1.408(3)
C1 C2 2_6555 1.406(3) 1.404(3) 1.408(3)
C2 C3 . 1.360(3) 1.358(3) 1.361(3)
C2 H1c2 . 1.0(13) 1.0(13) 1.0(13)
C3 H1c3 . 1.0(14) 1.0(14) 1.0(14)
H1n1 H2n1 . 0.43(8) 0.43(8) 0.44(8)
H1o5w1 H2o5w1 . 1.68(15) 0.89(16) 3.41(16)
H1o5w2 H2o5w2 . 1.52(16) 0.93(18) 2.20(18)

loop_
_jana_atom_site_displace_legendre_atom_site_label
_jana_atom_site_displace_legendre_axis
_jana_atom_site_displace_legendre_param_order
_jana_atom_site_displace_legendre_param_coeff
O5w1 x 1 -0.0078(16)
O5w1 y 1 -0.0014(9)
O5w1 z 1 -0.013(2)
O5w1 x 2 0.001(6)
O5w1 y 2 -0.004(2)
O5w1 z 2 -0.006(8)
O5w2 x 1 0.0278(14)
O5w2 y 1 -0.0081(9)
O5w2 z 1 0.039(2)
O5w2 x 2 -0.0211(12)
O5w2 y 2 0.0066(10)
O5w2 z 2 -0.0257(19)
H1o5w1 x 1 -0.041(6)
H1o5w1 y 1 0.009(4)
H1o5w1 z 1 -0.063(15)
H1o5w1 x 2 -0.030(7)
H1o5w1 y 2 0.002(6)
H1o5w1 z 2 0.149(13)
H2o5w1 x 1 0.029(7)
H2o5w1 y 1 0.060(6)
H2o5w1 z 1 0.050(12)
H2o5w1 x 2 0.047(10)
H2o5w1 y 2 0.043(7)
H2o5w1 z 2 0.081(17)
H1o5w2 x 1 0.011(5)
H1o5w2 y 1 0.006(4)
H1o5w2 z 1 -0.022(16)
H1o5w2 x 2 0.024(7)
H1o5w2 y 2 0.018(6)
H1o5w2 z 2 0.202(15)
H2o5w2 x 1 0.036(7)
H2o5w2 y 1 0.068(6)
H2o5w2 z 1 0.080(12)
H2o5w2 x 2 0.023(10)
H2o5w2 y 2 0.051(8)
H2o5w2 z 2 0.033(18)

loop_
_jana_atom_site_displace_xharm_site_label
_jana_atom_site_displace_xharm_axis
_jana_atom_site_displace_xharm_param_order
_jana_atom_site_displace_xharm_param_coeff
O3s x 1 0.0067(8)
O3s y 1 0.0003(6)
O3s z 1 0.0159(12)
O3s x 2 -0.01056(14)
O3s y 2 -0.00082(7)
O3s z 2 -0.0215(3)
O3s x 3 0.0011(11)
O3s y 3 0.0035(8)
O3s z 3 -0.0059(16)
O3s x 4 -0.0047(15)
O3s y 4 -0.0001(12)
O3s z 4 -0.003(3)
O6w x 1 -0.0090(7)
O6w y 1 -0.0037(6)
O6w z 1 -0.0145(15)
O6w x 2 0.0086(2)
O6w y 2 0.00234(13)
O6w z 2 0.0173(3)
O6w x 3 0.0021(10)
O6w y 3 -0.0016(7)
O6w z 3 0.000(2)
O6w x 4 0.0038(18)
O6w y 4 0.0036(13)
O6w z 4 0.008(3)
O1b1 x 1 -0.0017(5)
O1b1 y 1 -0.0282(5)
O1b1 z 1 -0.0002(10)
O1b1 x 2 0.0001(5)
O1b1 y 2 -0.0077(4)
O1b1 z 2 -0.0006(9)
O1b2 x 1 -0.0005(6)
O1b2 y 1 0.0075(6)
O1b2 z 1 0.0039(11)
O1b2 x 2 0.006(2)
O1b2 y 2 -0.007(2)
O1b2 z 2 -0.006(4)
H1o6w x 1 0.000(6)
H1o6w y 1 0.001(5)
H1o6w z 1 -0.004(13)
H1o6w x 2 0.011(2)
H1o6w y 2 0.0013(15)
H1o6w z 2 0.015(4)
H1o6w x 3 -0.006(7)
H1o6w y 3 -0.003(5)
H1o6w z 3 -0.010(13)
H1o6w x 4 -0.002(4)
H1o6w y 4 -0.002(3)
H1o6w z 4 0.067(6)
H2o6w x 1 -0.008(3)
H2o6w y 1 -0.003(2)
H2o6w z 1 -0.019(5)
H2o6w x 2 0.0045(16)
H2o6w y 2 0.0018(11)
H2o6w z 2 0.013(3)
H2o6w x 3 0.004(4)
H2o6w y 3 -0.004(3)
H2o6w z 3 0.008(7)
H2o6w x 4 0.030(5)
H2o6w y 4 -0.016(3)
H2o6w z 4 0.058(9)

loop_
_jana_atom_site_u_xharm_atom_site_label
_jana_atom_site_u_xharm_tens_elem
_jana_atom_site_u_xharm_param_order
_jana_atom_site_u_xharm_param_coeff
O3s U11 1 -0.0106(17)
O3s U22 1 0.0005(18)
O3s U33 1 -0.0068(15)
O3s U12 1 -0.0003(13)
O3s U13 1 -0.0070(12)
O3s U23 1 0.0002(12)
O3s U11 2 -0.007(3)
O3s U22 2 0.0020(11)
O3s U33 2 -0.001(4)
O3s U12 2 -0.0058(18)
O3s U13 2 -0.006(2)
O3s U23 2 -0.004(2)
O6w U11 1 -0.0099(14)
O6w U22 1 -0.013(2)
O6w U33 1 -0.0069(16)
O6w U12 1 -0.0091(12)
O6w U13 1 -0.0085(12)
O6w U23 1 -0.0068(13)
O6w U11 2 0.002(4)
O6w U22 2 0.001(2)
O6w U33 2 -0.005(4)
O6w U12 2 0.001(3)
O6w U13 2 -0.003(3)
O6w U23 2 -0.003(2)

_cod_database_fobs_code 2108550
